data_7013640
loop_
_publ_author_name
'Armentano, Donatella'
'de Munno, Giovanni'
'Guerra, Francesca'
'Faus, Juan'
'Lloret, Francesc'
'Julve, Miguel'

_publ_section_title
;
 2,2?-Bipyrimidine- and 2,3-bis(2-pyridyl)pyrazine-containing
 manganese(ii) compounds: structural and magnetic properties
;
_journal_issue 24
_journal_name_full 'Dalton Transactions'
_journal_page_first 4626
_journal_paper_doi 10.1039/b311007a
_journal_year 2003
_chemical_formula_sum 'C8 H10 Cl2 Mn N4 O2'
_chemical_formula_weight 320.04
_space_group_IT_number 15
_symmetry_cell_setting monoclinic
_symmetry_space_group_name_Hall '-C 2yc'
_symmetry_space_group_name_H-M 'C 1 2/c 1'
_atom_sites_solution_hydrogens geom
_atom_sites_solution_primary direct
_atom_sites_solution_secondary difmap
_audit_creation_method SHELXL-97
_cell_angle_alpha 90.00
_cell_angle_beta 123.87(3)
_cell_angle_gamma 90.00
_cell_formula_units_Z 4
_cell_length_a 17.779(4)
_cell_length_b 8.1350(16)
_cell_length_c 10.181(2)
_cell_measurement_temperature 293(2)
_cell_volume 1222.6(6)
_computing_structure_refinement 'SHELXL-97 (Sheldrick, 1997)'
_computing_structure_solution 'SHELXS-97 (Sheldrick, 1990)'
_diffrn_ambient_temperature 293(2)
_diffrn_measured_fraction_theta_full 0.999
_diffrn_measured_fraction_theta_max 0.999
_diffrn_measurement_device_type 'R3m/V automatic four-circle diffractometer'
_diffrn_measurement_method omega/2-theta-scans
_diffrn_radiation_monochromator graphite
_diffrn_radiation_source 'fine-focus sealed tube'
_diffrn_radiation_type MoK\a
_diffrn_radiation_wavelength 0.71073
_diffrn_reflns_av_R_equivalents 0.0246
_diffrn_reflns_av_sigmaI/netI 0.0130
_diffrn_reflns_limit_h_max 18
_diffrn_reflns_limit_h_min -22
_diffrn_reflns_limit_k_max 10
_diffrn_reflns_limit_k_min 0
_diffrn_reflns_limit_l_max 13
_diffrn_reflns_limit_l_min 0
_diffrn_reflns_number 1465
_diffrn_reflns_theta_full 27.06
_diffrn_reflns_theta_max 27.06
_diffrn_reflns_theta_min 2.76
_diffrn_standards_decay_% 0.25
_exptl_absorpt_coefficient_mu 1.511
_exptl_absorpt_correction_T_max 0.7727
_exptl_absorpt_correction_T_min 0.7322
_exptl_absorpt_correction_type empirical
_exptl_absorpt_process_details psi-scan
_exptl_crystal_colour yellow
_exptl_crystal_density_diffrn 1.739
_exptl_crystal_density_method 'not measured'
_exptl_crystal_description irregular
_exptl_crystal_F_000 644
_exptl_crystal_size_max 0.22
_exptl_crystal_size_mid 0.20
_exptl_crystal_size_min 0.18
_refine_diff_density_max 0.225
_refine_diff_density_min -0.254
_refine_diff_density_rms 0.071
_refine_ls_extinction_method none
_refine_ls_goodness_of_fit_ref 0.809
_refine_ls_hydrogen_treatment mixed
_refine_ls_matrix_type full
_refine_ls_number_parameters 84
_refine_ls_number_reflns 1352
_refine_ls_number_restraints 3
_refine_ls_restrained_S_all 0.809
_refine_ls_R_factor_all 0.0311
_refine_ls_R_factor_gt 0.0289
_refine_ls_shift/su_max 0.000
_refine_ls_shift/su_mean 0.000
_refine_ls_structure_factor_coef Fsqd
_refine_ls_weighting_details 'calc w=1/[\s^2^(Fo^2^)+(0.0795P)^2^+1.9315P] where P=(Fo^2^+2Fc^2^)/3'
_refine_ls_weighting_scheme calc
_refine_ls_wR_factor_gt 0.0896
_refine_ls_wR_factor_ref 0.0931
_reflns_number_gt 1255
_reflns_number_total 1352
_reflns_threshold_expression >2sigma(I)
_cod_data_source_file b311007a.txt
_cod_data_source_block (1)
_cod_original_cell_volume 1222.6(4)
_cod_original_sg_symbol_H-M C2/c
_cod_database_code 7013640

loop_
_symmetry_equiv_pos_as_xyz
'x, y, z'
'-x, y, -z+1/2'
'x+1/2, y+1/2, z'
'-x+1/2, y+1/2, -z+1/2'
'-x, -y, -z'
'x, -y, z-1/2'
'-x+1/2, -y+1/2, -z'
'x+1/2, -y+1/2, z-1/2'

loop_
_atom_site_label
_atom_site_type_symbol
_atom_site_fract_x
_atom_site_fract_y
_atom_site_fract_z
_atom_site_U_iso_or_equiv
_atom_site_adp_type
_atom_site_occupancy
_atom_site_symmetry_multiplicity
_atom_site_calc_flag
_atom_site_refinement_flags
_atom_site_disorder_assembly
_atom_site_disorder_group
Mn1 Mn 1.0000 0.21368(5) 1.2500 0.03125(16) Uani 1 2 d S . .
Cl1 Cl 0.88422(4) 0.40858(7) 1.21269(7) 0.04778(19) Uani 1 1 d . . .
N1 N 0.92027(10) 0.1483(2) 0.98474(18) 0.0317(3) Uani 1 1 d . . .
N2 N 0.92050(10) -0.01254(19) 0.78948(17) 0.0309(3) Uani 1 1 d . . .
C1 C 0.84074(15) 0.2139(3) 0.8713(3) 0.0399(5) Uani 1 1 d . . .
H1A H 0.8138 0.2924 0.8989 0.048 Uiso 1 1 calc R . .
C2 C 0.79759(14) 0.1680(3) 0.7141(2) 0.0428(5) Uani 1 1 d . . .
H2A H 0.7422 0.2133 0.6361 0.051 Uiso 1 1 calc R . .
C3 C 0.83993(13) 0.0529(3) 0.6784(2) 0.0375(4) Uani 1 1 d . . .
H3A H 0.8120 0.0191 0.5739 0.045 Uiso 1 1 calc R . .
C4 C 0.95634(11) 0.0374(2) 0.9380(2) 0.0273(3) Uani 1 1 d . . .
O1 O 0.92145(14) 0.7185(2) 1.0486(2) 0.0582(5) Uani 1 1 d D . .
H1W H 0.929(2) 0.630(2) 1.116(3) 0.060 Uiso 1 1 d D . .
H2W H 0.925(2) 0.659(3) 0.971(3) 0.060 Uiso 1 1 d D . .

loop_
_atom_site_aniso_label
_atom_site_aniso_U_11
_atom_site_aniso_U_22
_atom_site_aniso_U_33
_atom_site_aniso_U_23
_atom_site_aniso_U_13
_atom_site_aniso_U_12
Mn1 0.0336(2) 0.0329(2) 0.0297(2) 0.000 0.01920(18) 0.000
Cl1 0.0552(4) 0.0439(3) 0.0565(3) 0.0074(2) 0.0387(3) 0.0134(2)
N1 0.0314(7) 0.0356(8) 0.0298(7) 0.0026(6) 0.0180(6) 0.0047(6)
N2 0.0294(8) 0.0348(8) 0.0273(7) 0.0004(6) 0.0152(6) -0.0001(6)
C1 0.0374(10) 0.0461(12) 0.0378(10) 0.0066(8) 0.0220(9) 0.0130(8)
C2 0.0312(9) 0.0572(12) 0.0330(9) 0.0091(9) 0.0136(8) 0.0124(9)
C3 0.0318(9) 0.0485(11) 0.0282(8) 0.0022(8) 0.0143(8) 0.0026(8)
C4 0.0260(8) 0.0290(8) 0.0284(8) 0.0022(7) 0.0160(7) -0.0006(7)
O1 0.0649(12) 0.0575(11) 0.0613(12) -0.0011(8) 0.0408(10) -0.0082(8)

loop_
_atom_type_symbol
_atom_type_description
_atom_type_scat_dispersion_real
_atom_type_scat_dispersion_imag
_atom_type_scat_source
C C 0.0033 0.0016 'International Tables Vol C Tables 4.2.6.8 and 6.1.1.4'
H H 0.0000 0.0000 'International Tables Vol C Tables 4.2.6.8 and 6.1.1.4'
N N 0.0061 0.0033 'International Tables Vol C Tables 4.2.6.8 and 6.1.1.4'
O O 0.0106 0.0060 'International Tables Vol C Tables 4.2.6.8 and 6.1.1.4'
Cl Cl 0.1484 0.1585 'International Tables Vol C Tables 4.2.6.8 and 6.1.1.4'
Mn Mn 0.3368 0.7283 'International Tables Vol C Tables 4.2.6.8 and 6.1.1.4'

loop_
_geom_angle_atom_site_label_1
_geom_angle_atom_site_label_2
_geom_angle_atom_site_label_3
_geom_angle
_geom_angle_site_symmetry_1
_geom_angle_site_symmetry_3
_geom_angle_publ_flag
N1 Mn1 N1 153.33(8) . 2_757 ?
N1 Mn1 N2 90.23(6) . 6_556 ?
N1 Mn1 N2 70.93(6) 2_757 6_556 ?
N1 Mn1 N2 70.93(6) . 5_757 ?
N1 Mn1 N2 90.23(6) 2_757 5_757 ?
N2 Mn1 N2 91.21(8) 6_556 5_757 ?
N1 Mn1 Cl1 104.20(5) . 2_757 ?
N1 Mn1 Cl1 93.01(5) 2_757 2_757 ?
N2 Mn1 Cl1 163.83(4) 6_556 2_757 ?
N2 Mn1 Cl1 86.76(4) 5_757 2_757 ?
N1 Mn1 Cl1 93.01(5) . . ?
N1 Mn1 Cl1 104.20(5) 2_757 . ?
N2 Mn1 Cl1 86.76(4) 6_556 . ?
N2 Mn1 Cl1 163.83(4) 5_757 . ?
Cl1 Mn1 Cl1 99.52(4) 2_757 . ?
C4 N1 C1 116.53(16) . . ?
C4 N1 Mn1 117.91(12) . . ?
C1 N1 Mn1 125.56(14) . . ?
C4 N2 C3 116.38(16) . . ?
C4 N2 Mn1 117.05(12) . 5_757 ?
C3 N2 Mn1 126.50(13) . 5_757 ?
N1 C1 C2 121.76(19) . . ?
C3 C2 C1 117.27(18) . . ?
N2 C3 C2 122.12(18) . . ?
N2 C4 N1 125.92(16) . . ?
N2 C4 C4 116.9(2) . 5_757 ?
N1 C4 C4 117.19(19) . 5_757 ?

loop_
_geom_bond_atom_site_label_1
_geom_bond_atom_site_label_2
_geom_bond_distance
_geom_bond_site_symmetry_2
_geom_bond_publ_flag
Mn1 N1 2.3062(17) . ?
Mn1 N1 2.3062(17) 2_757 ?
Mn1 N2 2.3388(16) 6_556 ?
Mn1 N2 2.3388(16) 5_757 ?
Mn1 Cl1 2.4544(7) 2_757 ?
Mn1 Cl1 2.4544(7) . ?
N1 C4 1.338(2) . ?
N1 C1 1.341(3) . ?
N2 C4 1.336(2) . ?
N2 C3 1.345(2) . ?
N2 Mn1 2.3388(16) 5_757 ?
C1 C2 1.386(3) . ?
C2 C3 1.372(3) . ?
C4 C4 1.480(3) 5_757 ?

loop_
_geom_hbond_atom_site_label_D
_geom_hbond_atom_site_label_H
_geom_hbond_atom_site_label_A
_geom_hbond_distance_DH
_geom_hbond_distance_HA
_geom_hbond_distance_DA
_geom_hbond_angle_DHA
_geom_hbond_site_symmetry_A
O1 H1W Cl1 0.953(10) 2.390(15) 3.289(2) 157(3) .
O1 H2W Cl1 0.954(10) 2.375(14) 3.268(2) 156(2) 6_565
